data_4323523
loop_
_publ_author_name
'Donald J. Darensbourg'
'Jennifer D. Draper'
'Joseph H. Reibenspies'

_publ_section_title
;
 Amino Acid Complexes of Metal Carbonyls: Mechanistic Aspects of the
 CO-Labilizing Ability of Glycinate Ligands in Zero-Valent Chromium and
 Tungsten Derivatives
;
_journal_name_full 'Inorganic Chemistry'
_journal_page_first 3648
_journal_page_last 3656
_journal_paper_doi 10.1021/ic961344m
_journal_volume 36
_journal_year 1997
_chemical_formula_sum 'C15 H22 N2 O6 P W'
_chemical_formula_weight 541.17
_chemical_name_systematic
; 
 ? 
;
_space_group_IT_number 14
_symmetry_cell_setting monoclinic
_symmetry_space_group_name_Hall '-P 2ybc'
_symmetry_space_group_name_H-M 'P 1 21/c 1'
_atom_sites_solution_hydrogens geom
_atom_sites_solution_primary direct
_atom_sites_solution_secondary difmap
_audit_creation_method SHELXL
_cell_angle_alpha 90.00
_cell_angle_beta 95.120(10)
_cell_angle_gamma 90.00
_cell_formula_units_Z 4
_cell_length_a 17.101(2)
_cell_length_b 13.310(2)
_cell_length_c 14.130(2)
_cell_measurement_temperature 293(2)
_cell_volume 3203.4(8)
_computing_structure_refinement 'SHELXL-93 (Sheldrick, 1993)'
_computing_structure_solution 'SHELXS-86 (Sheldrick, 1990)'
_diffrn_ambient_temperature 293(2)
_diffrn_radiation_monochromator graphite
_diffrn_radiation_source 'fine-focus sealed tube'
_diffrn_radiation_type CuK\a
_diffrn_radiation_wavelength 1.54178
_diffrn_reflns_av_R_equivalents 0.0235
_diffrn_reflns_av_sigmaI/netI 0.0517
_diffrn_reflns_limit_h_max 19
_diffrn_reflns_limit_h_min -19
_diffrn_reflns_limit_k_max 0
_diffrn_reflns_limit_k_min -14
_diffrn_reflns_limit_l_max 0
_diffrn_reflns_limit_l_min -15
_diffrn_reflns_number 4980
_diffrn_reflns_theta_max 60.12
_diffrn_reflns_theta_min 2.59
_exptl_absorpt_coefficient_mu 7.331
_exptl_crystal_density_diffrn 1.122
_exptl_crystal_F_000 1052
_refine_diff_density_max 0.488
_refine_diff_density_min -0.717
_refine_diff_density_rms 0.080
_refine_ls_extinction_method none
_refine_ls_goodness_of_fit_all 1.105
_refine_ls_goodness_of_fit_obs 1.157
_refine_ls_matrix_type full
_refine_ls_number_parameters 361
_refine_ls_number_reflns 4754
_refine_ls_number_restraints 0
_refine_ls_restrained_S_all 1.105
_refine_ls_restrained_S_obs 1.157
_refine_ls_R_factor_all 0.0457
_refine_ls_R_factor_obs 0.0324
_refine_ls_shift/esd_max 0.001
_refine_ls_shift/esd_mean 0.000
_refine_ls_structure_factor_coef Fsqd
_refine_ls_weighting_details 'w=1/[\s^2^(Fo^2^)+(0.0000P)^2^+2.0000P] where P=(Fo^2^+2Fc^2^)/3'
_refine_ls_weighting_scheme calc
_refine_ls_wR_factor_all 0.0798
_refine_ls_wR_factor_obs 0.0753
_reflns_number_observed 3925
_reflns_number_total 4754
_reflns_observed_criterion >2sigma(I)
_cod_data_source_file ic961344m_5.cif
_cod_data_source_block compound5
_cod_depositor_comments
;
The following automatic conversions were performed:

'_refine_ls_weighting_scheme' value 'calc
w=1/[\s^2^(Fo^2^)+(0.0000P)^2^+2.0000P] where P=(Fo^2^+2Fc^2^)/3' was
changed to 'calc'. New tag '_refine_ls_weighting_details' was
created. The value of the new tag was set to
'w=1/[\s^2^(Fo^2^)+(0.0000P)^2^+2.0000P] where P=(Fo^2^+2Fc^2^)/3'.

Automatic conversion script
Id: cif_fix_values 3143 2015-03-26 13:38:13Z robertas 
;
_cod_database_code 4323523

loop_
_symmetry_equiv_pos_as_xyz
'x, y, z'
'-x, y+1/2, -z+1/2'
'-x, -y, -z'
'x, -y-1/2, z-1/2'

loop_
_atom_site_aniso_label
_atom_site_aniso_U_11
_atom_site_aniso_U_22
_atom_site_aniso_U_33
_atom_site_aniso_U_23
_atom_site_aniso_U_13
_atom_site_aniso_U_12
W1 0.04042(15) 0.04659(15) 0.0449(2) -0.00037(11) 0.00502(11) -0.00111(11)
P1 0.0337(7) 0.0425(7) 0.0467(8) 0.0048(6) 0.0045(6) 0.0022(5)
O3 0.073(3) 0.124(4) 0.078(3) -0.024(3) 0.020(3) 0.020(3)
O1 0.118(4) 0.073(3) 0.085(4) 0.031(3) -0.005(3) -0.008(3)
O2 0.081(3) 0.052(3) 0.111(4) 0.012(3) 0.008(3) -0.004(2)
O4 0.064(3) 0.101(4) 0.086(3) -0.010(3) -0.016(3) -0.018(3)
O5 0.038(2) 0.059(2) 0.065(3) -0.009(2) -0.004(2) -0.004(2)
O6 0.035(2) 0.051(2) 0.060(2) -0.006(2) 0.006(2) 0.002(2)
O7 0.090(4) 0.115(4) 0.098(4) -0.009(3) 0.003(3) 0.029(3)
N1 0.051(3) 0.048(3) 0.070(3) -0.007(2) 0.013(2) 0.012(2)
C3 0.052(3) 0.068(4) 0.058(4) 0.001(3) 0.004(3) 0.004(3)
C1 0.059(4) 0.060(4) 0.053(4) -0.002(3) 0.002(3) -0.005(3)
C2 0.045(3) 0.052(3) 0.061(4) -0.006(3) 0.003(3) 0.001(3)
C4 0.049(3) 0.060(3) 0.058(4) 0.001(3) 0.002(3) -0.001(3)
C5 0.037(3) 0.044(3) 0.058(3) -0.001(2) 0.007(3) 0.003(2)
C6 0.038(3) 0.034(3) 0.053(3) 0.006(2) 0.008(2) 0.003(2)
C7 0.045(3) 0.042(3) 0.046(3) 0.000(2) 0.005(2) -0.001(2)
C8 0.057(4) 0.069(4) 0.067(4) 0.019(3) 0.003(3) 0.009(3)
C9 0.089(5) 0.077(5) 0.070(5) 0.028(4) 0.000(4) 0.011(4)
C10 0.109(6) 0.059(4) 0.061(4) 0.013(3) 0.012(4) -0.014(4)
C11 0.074(4) 0.068(4) 0.073(4) 0.006(3) 0.027(4) -0.018(3)
C12 0.052(3) 0.057(3) 0.066(4) 0.000(3) 0.007(3) -0.003(3)
C13 0.038(3) 0.046(3) 0.061(4) 0.015(3) 0.009(3) 0.005(2)
C14 0.056(4) 0.058(4) 0.078(4) 0.009(3) 0.014(3) 0.010(3)
C15 0.063(4) 0.065(4) 0.110(6) 0.007(4) 0.038(4) 0.018(3)
C16 0.046(4) 0.073(5) 0.161(8) 0.043(5) 0.035(5) 0.022(3)
C17 0.046(4) 0.095(5) 0.113(6) 0.039(5) -0.006(4) 0.016(4)
C18 0.045(3) 0.068(4) 0.076(4) 0.015(3) 0.005(3) 0.005(3)
C19 0.039(3) 0.068(4) 0.129(6) 0.001(4) 0.014(4) 0.014(3)
C20 0.059(5) 0.082(5) 0.216(10) -0.049(6) -0.023(6) 0.000(4)
C21 0.054(3) 0.064(4) 0.057(4) -0.005(3) 0.008(3) 0.009(3)
C22 0.088(5) 0.076(5) 0.075(5) 0.009(4) 0.003(4) 0.013(4)
C23 0.080(5) 0.056(4) 0.069(4) -0.007(3) 0.023(4) 0.010(3)
C24 0.097(5) 0.078(4) 0.066(4) -0.014(4) -0.004(4) -0.001(4)
C25 0.063(4) 0.053(3) 0.075(4) 0.003(3) 0.010(3) 0.014(3)
C26 0.101(6) 0.062(4) 0.090(5) 0.012(4) 0.013(4) 0.014(4)
C27 0.120(8) 0.167(10) 0.112(8) -0.039(7) -0.005(6) 0.039(7)
C28 0.194(14) 0.136(10) 0.159(12) -0.031(8) 0.006(10) 0.066(9)
C29 0.114(8) 0.160(10) 0.132(9) 0.050(8) 0.023(7) 0.051(7)
C30 0.121(8) 0.104(6) 0.097(6) -0.006(5) -0.006(6) 0.011(6)

loop_
_atom_site_label
_atom_site_type_symbol
_atom_site_fract_x
_atom_site_fract_y
_atom_site_fract_z
_atom_site_U_iso_or_equiv
_atom_site_thermal_displace_type
_atom_site_occupancy
_atom_site_calc_flag
_atom_site_refinement_flags
_atom_site_disorder_group
W1 W 0.744902(13) 0.48983(2) 0.14982(2) 0.04391(10) Uani 1 d . .
P1 P 0.68816(7) 0.56314(9) 0.29171(9) 0.0409(3) Uani 1 d . .
O3 O 0.8466(3) 0.4030(4) -0.0048(3) 0.091(2) Uani 1 d . .
O1 O 0.7301(3) 0.6986(4) 0.0432(3) 0.093(2) Uani 1 d . .
O2 O 0.7313(3) 0.2700(3) 0.2304(4) 0.0812(14) Uani 1 d . .
O4 O 0.5921(3) 0.4356(4) 0.0237(3) 0.0850(14) Uani 1 d . .
O5 O 0.9097(2) 0.6167(3) 0.3689(3) 0.0545(9) Uani 1 d . .
O6 O 0.8487(2) 0.5345(3) 0.2484(3) 0.0485(8) Uani 1 d . .
O7 O 0.7461(3) 0.8858(4) 0.2393(4) 0.101(2) Uani 1 d . .
N1 N 0.9775(3) 0.6732(3) 0.6868(3) 0.0560(12) Uani 1 d . .
C3 C 0.8095(3) 0.4364(5) 0.0527(4) 0.0592(15) Uani 1 d . .
C1 C 0.7372(3) 0.6245(5) 0.0853(4) 0.0578(15) Uani 1 d . .
C2 C 0.7389(3) 0.3501(4) 0.2045(4) 0.0527(14) Uani 1 d . .
C4 C 0.6492(3) 0.4556(4) 0.0698(4) 0.0556(14) Uani 1 d . .
C5 C 0.7713(3) 0.6392(4) 0.3414(4) 0.0461(13) Uani 1 d . .
H5A H 0.7670(3) 0.7064(4) 0.3148(4) 0.055 Uiso 1 calc R .
H5B H 0.7696(3) 0.6447(4) 0.4097(4) 0.055 Uiso 1 calc R .
C6 C 0.8490(3) 0.5932(3) 0.3201(4) 0.0414(12) Uani 1 d . .
C7 C 0.6690(3) 0.4761(4) 0.3858(4) 0.0443(12) Uani 1 d . .
C8 C 0.7288(4) 0.4173(4) 0.4272(4) 0.064(2) Uani 1 d . .
H8A H 0.7796(4) 0.4269(4) 0.4101(4) 0.077 Uiso 1 calc R .
C9 C 0.7155(4) 0.3447(5) 0.4934(5) 0.079(2) Uani 1 d . .
H9A H 0.7570(4) 0.3064(5) 0.5209(5) 0.095 Uiso 1 calc R .
C10 C 0.6414(5) 0.3292(5) 0.5183(5) 0.076(2) Uani 1 d . .
H10A H 0.6323(5) 0.2794(5) 0.5622(5) 0.091 Uiso 1 calc R .
C11 C 0.5809(4) 0.3856(5) 0.4799(5) 0.071(2) Uani 1 d . .
H11A H 0.5306(4) 0.3749(5) 0.4980(5) 0.085 Uiso 1 calc R .
C12 C 0.5939(3) 0.4599(4) 0.4131(4) 0.0580(14) Uani 1 d . .
H12A H 0.5522(3) 0.4986(4) 0.3869(4) 0.070 Uiso 1 calc R .
C13 C 0.6045(3) 0.6471(4) 0.2855(4) 0.0481(13) Uani 1 d . .
C14 C 0.5936(3) 0.7124(4) 0.3593(5) 0.063(2) Uani 1 d . .
H14A H 0.6294(3) 0.7131(4) 0.4129(5) 0.076 Uiso 1 calc R .
C15 C 0.5294(4) 0.7770(5) 0.3540(6) 0.077(2) Uani 1 d . .
H15A H 0.5223(4) 0.8212(5) 0.4034(6) 0.093 Uiso 1 calc R .
C16 C 0.4762(4) 0.7746(5) 0.2744(7) 0.091(3) Uani 1 d . .
H16A H 0.4333(4) 0.8177(5) 0.2702(7) 0.110 Uiso 1 calc R .
C17 C 0.4863(4) 0.7101(6) 0.2026(6) 0.085(2) Uani 1 d . .
H17A H 0.4497(4) 0.7087(6) 0.1499(6) 0.102 Uiso 1 calc R .
C18 C 0.5506(3) 0.6458(5) 0.2064(5) 0.063(2) Uani 1 d . .
H18A H 0.5573(3) 0.6024(5) 0.1563(5) 0.076 Uiso 1 calc R .
C19 C 1.0633(3) 0.7038(5) 0.7076(5) 0.078(2) Uani 1 d . .
H19A H 1.0935(3) 0.6446(5) 0.7275(5) 0.094 Uiso 1 calc R .
H19B H 1.0826(3) 0.7277(5) 0.6491(5) 0.094 Uiso 1 calc R .
C20 C 1.0786(4) 0.7845(5) 0.7832(7) 0.121(4) Uani 1 d . .
H20A H 1.1338(4) 0.7990(5) 0.7915(7) 0.182 Uiso 1 calc R .
H20B H 1.0614(4) 0.7612(5) 0.8421(7) 0.182 Uiso 1 calc R .
H20C H 1.0504(4) 0.8444(5) 0.7636(7) 0.182 Uiso 1 calc R .
C21 C 0.9426(3) 0.6435(4) 0.7774(4) 0.0582(15) Uani 1 d . .
H21A H 0.9445(3) 0.7012(4) 0.8194(4) 0.070 Uiso 1 calc R .
H21B H 0.8878(3) 0.6266(4) 0.7619(4) 0.070 Uiso 1 calc R .
C22 C 0.9821(4) 0.5567(5) 0.8302(5) 0.080(2) Uani 1 d . .
H22A H 0.9562(4) 0.5432(5) 0.8864(5) 0.120 Uiso 1 calc R .
H22B H 1.0361(4) 0.5731(5) 0.8478(5) 0.120 Uiso 1 calc R .
H22C H 0.9793(4) 0.4982(5) 0.7902(5) 0.120 Uiso 1 calc R .
C23 C 0.9759(4) 0.5858(4) 0.6170(5) 0.068(2) Uani 1 d . .
H23A H 0.9965(4) 0.6089(4) 0.5590(5) 0.081 Uiso 1 calc R .
H23B H 1.0107(4) 0.5336(4) 0.6439(5) 0.081 Uiso 1 calc R .
C24 C 0.8966(4) 0.5406(5) 0.5918(5) 0.081(2) Uani 1 d . .
H24A H 0.9010(4) 0.4864(5) 0.5478(5) 0.121 Uiso 1 calc R .
H24B H 0.8618(4) 0.5910(5) 0.5633(5) 0.121 Uiso 1 calc R .
H24C H 0.8760(4) 0.5156(5) 0.6483(5) 0.121 Uiso 1 calc R .
C25 C 0.9282(3) 0.7603(4) 0.6460(4) 0.063(2) Uani 1 d . .
H25A H 0.8737(3) 0.7390(4) 0.6387(4) 0.076 Uiso 1 calc R .
H25B H 0.9321(3) 0.8147(4) 0.6919(4) 0.076 Uiso 1 calc R .
C26 C 0.9491(4) 0.8010(5) 0.5520(5) 0.084(2) Uani 1 d . .
H26A H 0.9145(4) 0.8555(5) 0.5328(5) 0.126 Uiso 1 calc R .
H26B H 0.9437(4) 0.7487(5) 0.5051(5) 0.126 Uiso 1 calc R .
H26C H 1.0023(4) 0.8246(5) 0.5584(5) 0.126 Uiso 1 calc R .
C27 C 0.7430(6) 0.9445(9) 0.3187(7) 0.134(4) Uani 1 d . .
H27A H 0.7914(6) 0.9824(9) 0.3297(7) 0.161 Uiso 1 calc R .
H27B H 0.7381(6) 0.9019(9) 0.3735(7) 0.161 Uiso 1 calc R .
C28 C 0.6796(8) 1.0110(8) 0.3086(9) 0.164(5) Uani 1 d . .
H28A H 0.6983(8) 1.0798(8) 0.3075(9) 0.196 Uiso 1 calc R .
H28B H 0.6474(8) 1.0036(8) 0.3613(9) 0.196 Uiso 1 calc R .
C29 C 0.6348(6) 0.9874(8) 0.2208(8) 0.134(4) Uani 1 d . .
H29A H 0.6288(6) 1.0462(8) 0.1804(8) 0.161 Uiso 1 calc R .
H29B H 0.5830(6) 0.9629(8) 0.2325(8) 0.161 Uiso 1 calc R .
C30 C 0.6797(6) 0.9086(7) 0.1760(6) 0.108(3) Uani 1 d . .
H30A H 0.6475(6) 0.8492(7) 0.1641(6) 0.130 Uiso 1 calc R .
H30B H 0.6960(6) 0.9324(7) 0.1160(6) 0.130 Uiso 1 calc R .

loop_
_atom_type_symbol
_atom_type_description
_atom_type_scat_dispersion_real
_atom_type_scat_dispersion_imag
_atom_type_scat_source
C C 0.0181 0.0091 'International Tables Vol C Tables 4.2.6.8 and 6.1.1.4'
H H 0.0000 0.0000 'International Tables Vol C Tables 4.2.6.8 and 6.1.1.4'
N N 0.0311 0.0180 'International Tables Vol C Tables 4.2.6.8 and 6.1.1.4'
O O 0.0492 0.0322 'International Tables Vol C Tables 4.2.6.8 and 6.1.1.4'
P P 0.2955 0.4335 'International Tables Vol C Tables 4.2.6.8 and 6.1.1.4'
W W -5.4734 5.5774 'International Tables Vol C Tables 4.2.6.8 and 6.1.1.4'

loop_
_geom_angle_atom_site_label_1
_geom_angle_atom_site_label_2
_geom_angle_atom_site_label_3
_geom_angle
_geom_angle_site_symmetry_1
_geom_angle_site_symmetry_3
_geom_angle_publ_flag
C4 W1 C3 90.3(2) . . ?
C4 W1 C1 85.8(2) . . ?
C3 W1 C1 91.4(2) . . ?
C4 W1 C2 86.5(2) . . ?
C3 W1 C2 89.1(2) . . ?
C1 W1 C2 172.3(2) . . ?
C4 W1 O6 175.8(2) . . ?
C3 W1 O6 93.8(2) . . ?
C1 W1 O6 93.6(2) . . ?
C2 W1 O6 94.1(2) . . ?
C4 W1 P1 100.9(2) . . ?
C3 W1 P1 168.7(2) . . ?
C1 W1 P1 90.1(2) . . ?
C2 W1 P1 90.9(2) . . ?
O6 W1 P1 74.97(9) . . ?
C13 P1 C7 103.7(2) . . ?
C13 P1 C5 105.1(2) . . ?
C7 P1 C5 104.9(2) . . ?
C13 P1 W1 124.2(2) . . ?
C7 P1 W1 116.5(2) . . ?
C5 P1 W1 100.3(2) . . ?
C6 O6 W1 127.0(3) . . ?
C27 O7 C30 107.9(6) . . ?
C21 N1 C25 105.8(4) . . ?
C21 N1 C23 111.2(4) . . ?
C25 N1 C23 111.1(5) . . ?
C21 N1 C19 110.6(5) . . ?
C25 N1 C19 111.3(4) . . ?
C23 N1 C19 106.9(4) . . ?
O3 C3 W1 178.5(6) . . ?
O1 C1 W1 175.5(5) . . ?
O2 C2 W1 175.1(5) . . ?
O4 C4 W1 179.0(5) . . ?
C6 C5 P1 111.3(3) . . ?
O5 C6 O6 122.8(4) . . ?
O5 C6 C5 119.6(5) . . ?
O6 C6 C5 117.6(4) . . ?
C8 C7 C12 117.7(5) . . ?
C8 C7 P1 119.9(4) . . ?
C12 C7 P1 122.3(4) . . ?
C7 C8 C9 121.7(6) . . ?
C10 C9 C8 119.7(6) . . ?
C11 C10 C9 120.6(6) . . ?
C10 C11 C12 120.1(6) . . ?
C7 C12 C11 120.2(6) . . ?
C18 C13 C14 119.4(5) . . ?
C18 C13 P1 119.9(4) . . ?
C14 C13 P1 120.7(4) . . ?
C13 C14 C15 120.4(6) . . ?
C16 C15 C14 119.3(7) . . ?
C17 C16 C15 120.4(7) . . ?
C16 C17 C18 121.0(7) . . ?
C13 C18 C17 119.4(7) . . ?
C20 C19 N1 115.2(5) . . ?
C22 C21 N1 115.3(5) . . ?
C24 C23 N1 115.1(5) . . ?
C26 C25 N1 116.2(5) . . ?
O7 C27 C28 111.3(9) . . ?
C27 C28 C29 107.5(9) . . ?
C28 C29 C30 105.6(9) . . ?
O7 C30 C29 107.5(7) . . ?

loop_
_geom_bond_atom_site_label_1
_geom_bond_atom_site_label_2
_geom_bond_distance
_geom_bond_site_symmetry_2
_geom_bond_publ_flag
W1 C4 1.959(6) . ?
W1 C3 1.970(6) . ?
W1 C1 2.010(6) . ?
W1 C2 2.020(6) . ?
W1 O6 2.237(3) . ?
W1 P1 2.5021(13) . ?
P1 C13 1.811(5) . ?
P1 C7 1.816(5) . ?
P1 C5 1.834(5) . ?
O3 C3 1.162(7) . ?
O1 C1 1.153(7) . ?
O2 C2 1.139(6) . ?
O4 C4 1.155(7) . ?
O5 C6 1.234(6) . ?
O6 C6 1.279(6) . ?
O7 C27 1.372(9) . ?
O7 C30 1.414(9) . ?
N1 C21 1.513(7) . ?
N1 C25 1.517(6) . ?
N1 C23 1.524(7) . ?
N1 C19 1.526(7) . ?
C5 C6 1.518(6) . ?
C7 C8 1.376(7) . ?
C7 C12 1.391(7) . ?
C8 C9 1.378(8) . ?
C9 C10 1.361(9) . ?
C10 C11 1.353(9) . ?
C11 C12 1.399(8) . ?
C13 C18 1.383(8) . ?
C13 C14 1.384(8) . ?
C14 C15 1.391(8) . ?
C15 C16 1.381(10) . ?
C16 C17 1.352(11) . ?
C17 C18 1.390(8) . ?
C19 C20 1.521(9) . ?
C21 C22 1.503(8) . ?
C23 C24 1.497(9) . ?
C25 C26 1.506(8) . ?
C27 C28 1.396(13) . ?
C28 C29 1.433(14) . ?
C29 C30 1.475(11) . ?
